data_2235687
loop_
_publ_author_name
'Aiswarya, N.'
'Jacob, Jinsa Mary'
'Prathapachandra Kurup, M. R.'
'Ng, Seik Weng'

_publ_section_title
;
 Bis(1-phenyl-3-{(<i>Z</i>)-[phenyl(pyridin-2-yl)methylidene]amino-\k^2^<i>N</i>,<i>N</i>'}urea-\k<i>O</i>)nickel(II)
 dinitrate
;
_journal_coeditor_code XU5561
_journal_issue 7
_journal_name_full 'Acta Crystallographica Section E'
_journal_page_first m918
_journal_paper_doi 10.1107/S1600536812026207
_journal_volume 68
_journal_year 2012
_chemical_formula_iupac '[Ni (C19 H16 N4 O)2] (N O3)2'
_chemical_formula_moiety 'C38 H32 N8 Ni O2 2+, 2(N O3 -)'
_chemical_formula_sum 'C38 H32 N10 Ni O8'
_chemical_formula_weight 815.45
_chemical_name_systematic
;
Bis(1-phenyl-3-{(<i>Z</i>)-[phenyl(pyridin-2-yl)methylidene]amino-
\k^2^<i>N</i>,<i>N</i>'}urea-\k<i>O</i>)nickel(II) dinitrate
;
_space_group_IT_number 14
_symmetry_cell_setting monoclinic
_symmetry_space_group_name_Hall '-P 2yn'
_symmetry_space_group_name_H-M 'P 1 21/n 1'
_atom_sites_solution_hydrogens geom
_atom_sites_solution_primary direct
_atom_sites_solution_secondary difmap
_audit_creation_method SHELXL-97
_cell_angle_alpha 90.00
_cell_angle_beta 95.9590(10)
_cell_angle_gamma 90.00
_cell_formula_units_Z 4
_cell_length_a 14.0112(3)
_cell_length_b 16.0445(3)
_cell_length_c 16.4939(3)
_cell_measurement_reflns_used 9932
_cell_measurement_temperature 293(2)
_cell_measurement_theta_max 23.3403
_cell_measurement_theta_min 2.2162
_cell_volume 3687.84(12)
_computing_cell_refinement 'SAINT (Bruker, 2004)'
_computing_data_collection 'APEX2 (Bruker, 2004)'
_computing_data_reduction 'SAINT (Bruker, 2004)'
_computing_molecular_graphics 'X-SEED (Barbour, 2001)'
_computing_publication_material 'publCIF (Westrip, 2010)'
_computing_structure_refinement 'SHELXL97 (Sheldrick, 2008)'
_computing_structure_solution 'SHELXS97 (Sheldrick, 2008)'
_diffrn_ambient_temperature 293(2)
_diffrn_measured_fraction_theta_full 0.997
_diffrn_measured_fraction_theta_max 0.997
_diffrn_measurement_device_type 'Bruker APEXII'
_diffrn_measurement_method '\w scans'
_diffrn_radiation_monochromator graphite
_diffrn_radiation_source 'fine-focus sealed tube'
_diffrn_radiation_type MoK\a
_diffrn_radiation_wavelength 0.71073
_diffrn_reflns_av_R_equivalents 0.0700
_diffrn_reflns_av_sigmaI/netI 0.0417
_diffrn_reflns_limit_h_max 16
_diffrn_reflns_limit_h_min -16
_diffrn_reflns_limit_k_max 19
_diffrn_reflns_limit_k_min -19
_diffrn_reflns_limit_l_max 19
_diffrn_reflns_limit_l_min -19
_diffrn_reflns_number 51193
_diffrn_reflns_theta_full 25.05
_diffrn_reflns_theta_max 25.05
_diffrn_reflns_theta_min 2.48
_diffrn_standards_decay_% 0
_diffrn_standards_interval_count 0
_diffrn_standards_interval_time 0
_diffrn_standards_number 0
_exptl_absorpt_coefficient_mu 0.595
_exptl_absorpt_correction_T_max 0.8903
_exptl_absorpt_correction_T_min 0.8189
_exptl_absorpt_correction_type multi-scan
_exptl_absorpt_process_details '(SADABS; Sheldrick, 1996)'
_exptl_crystal_colour brown
_exptl_crystal_density_diffrn 1.469
_exptl_crystal_density_method 'not measured'
_exptl_crystal_description prism
_exptl_crystal_F_000 1688
_exptl_crystal_size_max 0.35
_exptl_crystal_size_mid 0.30
_exptl_crystal_size_min 0.20
_refine_diff_density_max 1.114
_refine_diff_density_min -0.522
_refine_ls_extinction_method none
_refine_ls_goodness_of_fit_ref 1.088
_refine_ls_hydrogen_treatment constr
_refine_ls_matrix_type full
_refine_ls_number_parameters 544
_refine_ls_number_reflns 6527
_refine_ls_number_restraints 62
_refine_ls_restrained_S_all 1.118
_refine_ls_R_factor_all 0.0843
_refine_ls_R_factor_gt 0.0530
_refine_ls_shift/su_max 0.001
_refine_ls_shift/su_mean 0.001
_refine_ls_structure_factor_coef Fsqd
_refine_ls_weighting_details 'calc w=1/[\s^2^(Fo^2^)+(0.0797P)^2^+3.6302P] where P=(Fo^2^+2Fc^2^)/3'
_refine_ls_weighting_scheme calc
_refine_ls_wR_factor_gt 0.1369
_refine_ls_wR_factor_ref 0.1689
_reflns_number_gt 4632
_reflns_number_total 6527
_reflns_threshold_expression I>2\s(I)
_cod_data_source_file xu5561.cif
_cod_data_source_block I
_cod_original_sg_symbol_H-M 'P 21/n'
_cod_database_code 2235687
_cod_database_fobs_code 2235687

loop_
_symmetry_equiv_pos_as_xyz
'x, y, z'
'-x+1/2, y+1/2, -z+1/2'
'-x, -y, -z'
'x-1/2, -y-1/2, z-1/2'

loop_
_atom_site_type_symbol
_atom_site_label
_atom_site_fract_x
_atom_site_fract_y
_atom_site_fract_z
_atom_site_U_iso_or_equiv
_atom_site_adp_type
_atom_site_calc_flag
_atom_site_refinement_flags
_atom_site_occupancy
_atom_site_symmetry_multiplicity
_atom_site_disorder_assembly
_atom_site_disorder_group
Ni Ni1 0.40791(3) 0.14864(3) 0.71829(3) 0.04455(19) Uani d . 1 1 . .
O O1 0.34631(18) 0.17104(18) 0.83225(16) 0.0502(7) Uani d . 1 1 . .
O O2 0.42378(18) 0.28044(17) 0.70569(17) 0.0520(7) Uani d . 1 1 . .
O O3 0.6200(2) 0.14646(19) 1.0402(2) 0.0650(8) Uani d . 1 1 . .
O O4 0.5145(2) 0.0619(2) 1.0767(3) 0.0911(12) Uani d . 1 1 . .
O O5 0.6630(2) 0.0337(2) 1.1056(2) 0.0727(9) Uani d . 1 1 . .
O O6 0.4526(17) 0.1368(17) 0.3950(8) 0.42(2) Uani d PDU 0.50 1 A 1
O O7 0.3370(10) 0.1133(11) 0.3027(12) 0.197(9) Uani d PDU 0.50 1 A 1
O O8 0.4540(7) 0.1895(7) 0.2742(7) 0.148(4) Uani d PDU 0.50 1 A 1
O O6' 0.4334(8) 0.1360(6) 0.3839(5) 0.120(4) Uani d PDU 0.50 1 B 2
O O7' 0.2987(6) 0.1301(8) 0.3118(8) 0.133(5) Uani d PDU 0.50 1 B 2
O O8' 0.4224(7) 0.1088(8) 0.2541(5) 0.144(4) Uani d PDU 0.50 1 B 2
N N1 0.5226(2) 0.1185(2) 0.6468(2) 0.0490(8) Uani d . 1 1 . .
N N2 0.5168(2) 0.12888(18) 0.80258(18) 0.0422(7) Uani d . 1 1 . .
N N3 0.4988(2) 0.13963(19) 0.88060(19) 0.0452(8) Uani d . 1 1 . .
H H3 0.5439 0.1351 0.9217 0.054 Uiso calc R 1 1 . .
N N4 0.3881(2) 0.1629(2) 0.96957(18) 0.0462(8) Uani d . 1 1 . .
H H4 0.4375 0.1538 1.0059 0.055 Uiso calc R 1 1 . .
N N5 0.3430(2) 0.0325(2) 0.69143(18) 0.0456(7) Uani d . 1 1 . .
N N6 0.2954(2) 0.18011(19) 0.64135(19) 0.0434(7) Uani d . 1 1 . .
N N7 0.2858(2) 0.26271(19) 0.62321(19) 0.0493(8) Uani d . 1 1 . .
H H7 0.2390 0.2826 0.5890 0.059 Uiso calc R 1 1 . .
N N8 0.3438(2) 0.39382(19) 0.65125(19) 0.0476(8) Uani d . 1 1 . .
H H8 0.2917 0.4096 0.6208 0.057 Uiso calc R 1 1 . .
N N9 0.5986(2) 0.0797(2) 1.0743(2) 0.0549(9) Uani d . 1 1 . .
N N10 0.4174(6) 0.1480(4) 0.3243(5) 0.0299(15) Uani d PDU 0.50 1 A 1
N N10' 0.3918(5) 0.1254(4) 0.3193(5) 0.0299(15) Uani d PDU 0.50 1 B 2
C C1 0.5217(3) 0.1076(3) 0.5665(3) 0.0613(12) Uani d . 1 1 . .
H H1 0.4648 0.1174 0.5336 0.074 Uiso calc R 1 1 . .
C C2 0.6004(4) 0.0827(3) 0.5304(3) 0.0708(13) Uani d . 1 1 . .
H H2 0.5968 0.0749 0.4743 0.085 Uiso calc R 1 1 . .
C C3 0.6841(4) 0.0697(4) 0.5781(3) 0.0792(15) Uani d . 1 1 . .
H H3A 0.7393 0.0545 0.5548 0.095 Uiso calc R 1 1 . .
C C4 0.6863(3) 0.0793(3) 0.6617(3) 0.0631(12) Uani d . 1 1 . .
H H4A 0.7425 0.0691 0.6954 0.076 Uiso calc R 1 1 . .
C C5 0.6054(3) 0.1039(2) 0.6940(2) 0.0427(8) Uani d . 1 1 . .
C C6 0.6015(3) 0.1138(2) 0.7824(2) 0.0418(8) Uani d . 1 1 . .
C C7 0.6886(3) 0.1059(2) 0.8411(2) 0.0427(9) Uani d . 1 1 . .
C C8 0.7058(3) 0.0339(3) 0.8855(3) 0.0623(12) Uani d . 1 1 . .
H H8A 0.6622 -0.0099 0.8795 0.075 Uiso calc R 1 1 . .
C C9 0.7884(3) 0.0271(3) 0.9391(3) 0.0701(13) Uani d . 1 1 . .
H H9 0.8007 -0.0220 0.9683 0.084 Uiso calc R 1 1 . .
C C10 0.8513(3) 0.0912(3) 0.9494(3) 0.0645(12) Uani d . 1 1 . .
H H10 0.9065 0.0862 0.9856 0.077 Uiso calc R 1 1 . .
C C11 0.8335(3) 0.1632(3) 0.9066(3) 0.0689(13) Uani d . 1 1 . .
H H11 0.8760 0.2078 0.9143 0.083 Uiso calc R 1 1 . .
C C12 0.7525(3) 0.1700(3) 0.8520(3) 0.0605(11) Uani d . 1 1 . .
H H12 0.7413 0.2189 0.8223 0.073 Uiso calc R 1 1 . .
C C13 0.4053(3) 0.1582(2) 0.8915(2) 0.0408(8) Uani d . 1 1 . .
C C14 0.3005(3) 0.1806(2) 1.0008(2) 0.0454(9) Uani d . 1 1 . .
C C15 0.3018(4) 0.1819(3) 1.0851(3) 0.0622(11) Uani d . 1 1 . .
H H15 0.3593 0.1745 1.1179 0.075 Uiso calc R 1 1 . .
C C16 0.2180(5) 0.1941(3) 1.1200(3) 0.0821(16) Uani d . 1 1 . .
H H16 0.2191 0.1944 1.1764 0.099 Uiso calc R 1 1 . .
C C17 0.1329(4) 0.2059(3) 1.0728(4) 0.0843(17) Uani d . 1 1 . .
H H17 0.0764 0.2134 1.0969 0.101 Uiso calc R 1 1 . .
C C18 0.1316(3) 0.2065(3) 0.9904(4) 0.0747(14) Uani d . 1 1 . .
H H18 0.0739 0.2155 0.9584 0.090 Uiso calc R 1 1 . .
C C19 0.2149(3) 0.1940(3) 0.9531(3) 0.0549(10) Uani d . 1 1 . .
H H19 0.2130 0.1947 0.8965 0.066 Uiso calc R 1 1 . .
C C20 0.3720(3) -0.0421(3) 0.7173(3) 0.0581(11) Uani d . 1 1 . .
H H20 0.4279 -0.0463 0.7526 0.070 Uiso calc R 1 1 . .
C C21 0.3229(4) -0.1138(3) 0.6941(3) 0.0682(13) Uani d . 1 1 . .
H H21 0.3457 -0.1655 0.7127 0.082 Uiso calc R 1 1 . .
C C22 0.2398(3) -0.1075(3) 0.6430(3) 0.0655(12) Uani d . 1 1 . .
H H22 0.2042 -0.1549 0.6278 0.079 Uiso calc R 1 1 . .
C C23 0.2094(3) -0.0307(2) 0.6144(3) 0.0527(10) Uani d . 1 1 . .
H H23 0.1536 -0.0255 0.5790 0.063 Uiso calc R 1 1 . .
C C24 0.2629(3) 0.0384(2) 0.6391(2) 0.0420(8) Uani d . 1 1 . .
C C25 0.2392(3) 0.1235(2) 0.6092(2) 0.0430(9) Uani d . 1 1 . .
C C26 0.1605(3) 0.1381(2) 0.5427(2) 0.0478(9) Uani d . 1 1 . .
C C27 0.1836(4) 0.1433(3) 0.4643(3) 0.0699(13) Uani d . 1 1 . .
H H27 0.2476 0.1420 0.4541 0.084 Uiso calc R 1 1 . .
C C28 0.1123(4) 0.1506(3) 0.4003(3) 0.0824(16) Uani d . 1 1 . .
H H28 0.1281 0.1538 0.3470 0.099 Uiso calc R 1 1 . .
C C29 0.0180(4) 0.1531(3) 0.4157(4) 0.0772(15) Uani d . 1 1 . .
H H29 -0.0301 0.1579 0.3727 0.093 Uiso calc R 1 1 . .
C C30 -0.0050(4) 0.1486(3) 0.4926(4) 0.0742(14) Uani d . 1 1 . .
H H30 -0.0691 0.1508 0.5026 0.089 Uiso calc R 1 1 . .
C C31 0.0658(3) 0.1408(3) 0.5571(3) 0.0662(12) Uani d . 1 1 . .
H H31 0.0493 0.1373 0.6102 0.079 Uiso calc R 1 1 . .
C C32 0.3561(3) 0.3123(2) 0.6632(2) 0.0414(8) Uani d . 1 1 . .
C C33 0.4070(3) 0.4574(2) 0.6830(2) 0.0445(9) Uani d . 1 1 . .
C C34 0.3701(3) 0.5357(3) 0.6889(3) 0.0646(12) Uani d . 1 1 . .
H H34 0.3053 0.5453 0.6735 0.077 Uiso calc R 1 1 . .
C C35 0.4286(4) 0.6003(3) 0.7177(3) 0.0777(15) Uani d . 1 1 . .
H H35 0.4028 0.6534 0.7219 0.093 Uiso calc R 1 1 . .
C C36 0.5243(4) 0.5875(3) 0.7402(3) 0.0738(14) Uani d . 1 1 . .
H H36 0.5638 0.6313 0.7596 0.089 Uiso calc R 1 1 . .
C C37 0.5600(4) 0.5102(4) 0.7338(4) 0.0853(17) Uani d . 1 1 . .
H H37 0.6250 0.5011 0.7487 0.102 Uiso calc R 1 1 . .
C C38 0.5027(3) 0.4439(3) 0.7055(3) 0.0690(13) Uani d . 1 1 . .
H H38 0.5288 0.3909 0.7019 0.083 Uiso calc R 1 1 . .

loop_
_atom_site_aniso_label
_atom_site_aniso_U_11
_atom_site_aniso_U_22
_atom_site_aniso_U_33
_atom_site_aniso_U_12
_atom_site_aniso_U_13
_atom_site_aniso_U_23
Ni1 0.0350(3) 0.0502(3) 0.0475(3) -0.0057(2) -0.0003(2) -0.0044(2)
O1 0.0369(14) 0.0726(18) 0.0388(14) -0.0002(13) -0.0078(12) 0.0050(13)
O2 0.0394(15) 0.0557(16) 0.0565(17) -0.0020(12) -0.0154(13) 0.0087(13)
O3 0.066(2) 0.0626(19) 0.0613(19) -0.0080(15) -0.0183(16) 0.0078(15)
O4 0.0392(18) 0.108(3) 0.121(3) -0.0079(18) -0.0162(18) 0.035(2)
O5 0.0519(18) 0.081(2) 0.079(2) 0.0086(16) -0.0194(16) 0.0208(17)
O6 0.42(3) 0.41(3) 0.42(3) 0.016(10) 0.043(11) -0.002(10)
O7 0.207(12) 0.188(12) 0.195(12) 0.014(9) 0.019(9) 0.015(8)
O8 0.137(7) 0.125(7) 0.179(8) 0.041(6) -0.002(7) -0.009(7)
O6' 0.144(7) 0.123(6) 0.079(6) 0.042(5) -0.044(5) 0.001(5)
O7' 0.127(7) 0.136(8) 0.139(8) 0.053(6) 0.029(6) -0.005(6)
O8' 0.111(6) 0.193(8) 0.126(7) 0.048(6) 0.008(6) 0.000(7)
N1 0.0423(18) 0.0555(19) 0.0468(19) -0.0035(15) -0.0072(15) 0.0027(15)
N2 0.0396(17) 0.0479(18) 0.0388(17) -0.0008(13) 0.0024(14) -0.0015(13)
N3 0.0348(16) 0.061(2) 0.0382(17) 0.0020(14) -0.0044(13) -0.0008(14)
N4 0.0385(17) 0.067(2) 0.0322(17) 0.0053(15) -0.0033(13) 0.0017(14)
N5 0.0388(17) 0.056(2) 0.0399(17) -0.0005(14) -0.0056(14) 0.0038(14)
N6 0.0395(17) 0.0434(17) 0.0456(18) -0.0035(14) -0.0035(14) -0.0018(14)
N7 0.0455(18) 0.0473(19) 0.0502(19) -0.0050(14) -0.0178(15) 0.0026(15)
N8 0.0437(18) 0.0456(19) 0.0494(19) -0.0048(14) -0.0144(14) 0.0063(15)
N9 0.047(2) 0.066(2) 0.048(2) -0.0011(18) -0.0136(16) 0.0029(17)
N10 0.026(4) 0.025(3) 0.038(2) -0.006(3) -0.004(3) -0.007(2)
N10' 0.026(4) 0.025(3) 0.038(2) -0.006(3) -0.004(3) -0.007(2)
C1 0.064(3) 0.067(3) 0.049(3) -0.011(2) -0.014(2) 0.004(2)
C2 0.080(3) 0.091(4) 0.041(2) 0.003(3) 0.006(2) -0.005(2)
C3 0.071(3) 0.111(4) 0.058(3) 0.019(3) 0.017(3) -0.007(3)
C4 0.053(2) 0.089(3) 0.047(2) 0.022(2) 0.002(2) -0.001(2)
C5 0.043(2) 0.046(2) 0.039(2) 0.0036(16) 0.0006(16) 0.0024(16)
C6 0.037(2) 0.042(2) 0.045(2) 0.0013(16) -0.0004(16) 0.0036(16)
C7 0.0356(19) 0.054(2) 0.037(2) 0.0054(17) 0.0003(16) 0.0010(17)
C8 0.051(2) 0.061(3) 0.072(3) 0.000(2) -0.008(2) 0.012(2)
C9 0.063(3) 0.077(3) 0.066(3) 0.015(3) -0.014(2) 0.019(2)
C10 0.046(2) 0.097(4) 0.048(2) 0.009(2) -0.0087(19) 0.001(2)
C11 0.053(3) 0.081(3) 0.069(3) -0.015(2) -0.010(2) -0.007(3)
C12 0.057(3) 0.062(3) 0.060(3) -0.006(2) -0.007(2) 0.009(2)
C13 0.0366(19) 0.043(2) 0.042(2) 0.0008(15) -0.0016(16) -0.0001(16)
C14 0.049(2) 0.043(2) 0.045(2) 0.0019(17) 0.0072(18) -0.0003(17)
C15 0.074(3) 0.066(3) 0.048(3) 0.009(2) 0.010(2) 0.003(2)
C16 0.110(5) 0.082(4) 0.061(3) 0.023(3) 0.038(3) 0.006(3)
C17 0.083(4) 0.077(3) 0.102(5) 0.023(3) 0.050(4) 0.014(3)
C18 0.053(3) 0.078(3) 0.096(4) 0.015(2) 0.022(3) 0.008(3)
C19 0.047(2) 0.056(2) 0.063(3) 0.0066(19) 0.007(2) 0.007(2)
C20 0.051(2) 0.071(3) 0.051(2) 0.009(2) -0.0049(19) 0.009(2)
C21 0.077(3) 0.053(3) 0.073(3) 0.010(2) -0.001(3) 0.010(2)
C22 0.059(3) 0.052(3) 0.084(3) -0.005(2) -0.001(2) -0.004(2)
C23 0.043(2) 0.052(2) 0.061(3) -0.0043(18) -0.0059(19) -0.0068(19)
C24 0.0369(19) 0.049(2) 0.039(2) -0.0028(16) -0.0016(16) -0.0018(16)
C25 0.038(2) 0.051(2) 0.039(2) -0.0029(17) -0.0029(16) -0.0014(16)
C26 0.046(2) 0.046(2) 0.048(2) -0.0049(17) -0.0147(18) -0.0005(17)
C27 0.059(3) 0.095(4) 0.052(3) -0.013(2) -0.011(2) 0.006(2)
C28 0.083(4) 0.108(4) 0.051(3) -0.018(3) -0.018(3) 0.013(3)
C29 0.069(3) 0.077(3) 0.077(4) -0.005(3) -0.034(3) 0.011(3)
C30 0.047(3) 0.086(4) 0.084(4) 0.000(2) -0.020(2) 0.000(3)
C31 0.049(3) 0.084(3) 0.062(3) 0.001(2) -0.008(2) -0.002(2)
C32 0.037(2) 0.051(2) 0.0357(19) -0.0021(17) -0.0013(16) 0.0027(16)
C33 0.043(2) 0.054(2) 0.0346(19) -0.0107(17) -0.0021(16) 0.0016(16)
C34 0.062(3) 0.056(3) 0.072(3) 0.000(2) -0.016(2) 0.000(2)
C35 0.089(4) 0.061(3) 0.078(3) -0.008(3) -0.015(3) -0.011(2)
C36 0.074(3) 0.075(3) 0.070(3) -0.033(3) -0.003(3) -0.011(3)
C37 0.046(3) 0.086(4) 0.121(5) -0.025(3) -0.002(3) -0.019(3)
C38 0.041(2) 0.070(3) 0.096(4) -0.009(2) 0.002(2) -0.015(3)

loop_
_atom_type_symbol
_atom_type_description
_atom_type_scat_dispersion_real
_atom_type_scat_dispersion_imag
_atom_type_scat_source
C C 0.0033 0.0016 'International Tables Vol C Tables 4.2.6.8 and 6.1.1.4'
H H 0.0000 0.0000 'International Tables Vol C Tables 4.2.6.8 and 6.1.1.4'
N N 0.0061 0.0033 'International Tables Vol C Tables 4.2.6.8 and 6.1.1.4'
O O 0.0106 0.0060 'International Tables Vol C Tables 4.2.6.8 and 6.1.1.4'
Ni Ni 0.3393 1.1124 'International Tables Vol C Tables 4.2.6.8 and 6.1.1.4'

loop_
_geom_angle_atom_site_label_1
_geom_angle_atom_site_label_2
_geom_angle_atom_site_label_3
_geom_angle
N2 Ni1 N6 173.28(12)
N2 Ni1 N5 106.93(12)
N6 Ni1 N5 78.05(12)
N2 Ni1 O2 98.41(11)
N6 Ni1 O2 76.70(11)
N5 Ni1 O2 154.66(11)
N2 Ni1 N1 77.50(12)
N6 Ni1 N1 107.25(12)
N5 Ni1 N1 90.96(12)
O2 Ni1 N1 94.48(12)
N2 Ni1 O1 76.45(11)
N6 Ni1 O1 98.65(11)
N5 Ni1 O1 97.27(11)
O2 Ni1 O1 88.58(11)
N1 Ni1 O1 153.94(11)
C13 O1 Ni1 111.4(2)
C32 O2 Ni1 112.6(2)
C1 N1 C5 118.0(4)
C1 N1 Ni1 130.1(3)
C5 N1 Ni1 111.7(2)
C6 N2 N3 122.6(3)
C6 N2 Ni1 120.8(3)
N3 N2 Ni1 116.3(2)
N2 N3 C13 115.3(3)
N2 N3 H3 122.4
C13 N3 H3 122.4
C13 N4 C14 127.9(3)
C13 N4 H4 116.0
C14 N4 H4 116.0
C20 N5 C24 118.7(3)
C20 N5 Ni1 128.6(3)
C24 N5 Ni1 112.7(2)
C25 N6 N7 123.8(3)
C25 N6 Ni1 119.9(3)
N7 N6 Ni1 116.2(2)
N6 N7 C32 114.0(3)
N6 N7 H7 123.0
C32 N7 H7 123.0
C32 N8 C33 126.0(3)
C32 N8 H8 117.0
C33 N8 H8 117.0
O4 N9 O5 120.9(4)
O4 N9 O3 119.4(4)
O5 N9 O3 119.7(4)
O8 N10 O6 124.6(10)
O8 N10 O7 118.2(8)
O6 N10 O7 117.2(9)
O6' N10' O8' 130.0(8)
O6' N10' O7' 118.5(8)
O8' N10' O7' 111.6(7)
N1 C1 C2 123.1(4)
N1 C1 H1 118.5
C2 C1 H1 118.5
C3 C2 C1 118.7(4)
C3 C2 H2 120.7
C1 C2 H2 120.7
C2 C3 C4 119.2(4)
C2 C3 H3A 120.4
C4 C3 H3A 120.4
C5 C4 C3 119.3(4)
C5 C4 H4A 120.4
C3 C4 H4A 120.4
N1 C5 C4 121.7(4)
N1 C5 C6 115.8(3)
C4 C5 C6 122.5(3)
N2 C6 C5 114.0(3)
N2 C6 C7 124.4(3)
C5 C6 C7 121.6(3)
C12 C7 C8 119.1(4)
C12 C7 C6 120.5(4)
C8 C7 C6 120.4(4)
C7 C8 C9 119.6(4)
C7 C8 H8A 120.2
C9 C8 H8A 120.2
C10 C9 C8 120.6(4)
C10 C9 H9 119.7
C8 C9 H9 119.7
C9 C10 C11 119.8(4)
C9 C10 H10 120.1
C11 C10 H10 120.1
C10 C11 C12 119.9(4)
C10 C11 H11 120.0
C12 C11 H11 120.0
C7 C12 C11 120.9(4)
C7 C12 H12 119.6
C11 C12 H12 119.6
O1 C13 N4 125.6(3)
O1 C13 N3 120.3(3)
N4 C13 N3 114.1(3)
C19 C14 C15 119.3(4)
C19 C14 N4 124.1(4)
C15 C14 N4 116.6(4)
C16 C15 C14 119.8(5)
C16 C15 H15 120.1
C14 C15 H15 120.1
C17 C16 C15 120.9(5)
C17 C16 H16 119.5
C15 C16 H16 119.5
C18 C17 C16 119.4(5)
C18 C17 H17 120.3
C16 C17 H17 120.3
C17 C18 C19 121.2(5)
C17 C18 H18 119.4
C19 C18 H18 119.4
C14 C19 C18 119.3(4)
C14 C19 H19 120.4
C18 C19 H19 120.4
N5 C20 C21 122.8(4)
N5 C20 H20 118.6
C21 C20 H20 118.6
C22 C21 C20 118.6(4)
C22 C21 H21 120.7
C20 C21 H21 120.7
C21 C22 C23 119.5(4)
C21 C22 H22 120.2
C23 C22 H22 120.2
C22 C23 C24 118.8(4)
C22 C23 H23 120.6
C24 C23 H23 120.6
N5 C24 C23 121.6(4)
N5 C24 C25 115.1(3)
C23 C24 C25 123.3(3)
N6 C25 C24 114.2(3)
N6 C25 C26 124.8(3)
C24 C25 C26 120.9(3)
C27 C26 C31 119.4(4)
C27 C26 C25 118.4(4)
C31 C26 C25 122.1(4)
C26 C27 C28 120.3(5)
C26 C27 H27 119.9
C28 C27 H27 119.9
C29 C28 C27 119.7(5)
C29 C28 H28 120.2
C27 C28 H28 120.2
C30 C29 C28 120.2(5)
C30 C29 H29 119.9
C28 C29 H29 119.9
C29 C30 C31 120.5(5)
C29 C30 H30 119.7
C31 C30 H30 119.7
C26 C31 C30 119.9(5)
C26 C31 H31 120.1
C30 C31 H31 120.1
O2 C32 N8 124.9(3)
O2 C32 N7 120.1(3)
N8 C32 N7 115.0(3)
C34 C33 C38 119.5(4)
C34 C33 N8 117.6(4)
C38 C33 N8 122.9(4)
C33 C34 C35 120.1(4)
C33 C34 H34 120.0
C35 C34 H34 120.0
C36 C35 C34 120.8(5)
C36 C35 H35 119.6
C34 C35 H35 119.6
C37 C36 C35 118.6(4)
C37 C36 H36 120.7
C35 C36 H36 120.7
C36 C37 C38 121.8(5)
C36 C37 H37 119.1
C38 C37 H37 119.1
C33 C38 C37 119.1(5)
C33 C38 H38 120.4
C37 C38 H38 120.4

loop_
_geom_bond_atom_site_label_1
_geom_bond_atom_site_label_2
_geom_bond_distance
Ni1 N2 1.980(3)
Ni1 N6 1.984(3)
Ni1 N5 2.101(3)
Ni1 O2 2.139(3)
Ni1 N1 2.146(3)
Ni1 O1 2.178(3)
O1 C13 1.229(4)
O2 C32 1.231(4)
O3 N9 1.261(4)
O4 N9 1.217(4)
O5 N9 1.237(4)
O6 N10 1.231(8)
O7 N10 1.274(8)
O8 N10 1.216(8)
O6' N10' 1.172(7)
O7' N10' 1.300(8)
O8' N10' 1.227(8)
N1 C1 1.334(5)
N1 C5 1.348(5)
N2 C6 1.288(5)
N2 N3 1.348(4)
N3 C13 1.374(5)
N3 H3 0.8800
N4 C13 1.337(5)
N4 C14 1.408(5)
N4 H4 0.8800
N5 C20 1.320(5)
N5 C24 1.346(5)
N6 C25 1.280(5)
N6 N7 1.362(4)
N7 C32 1.379(5)
N7 H7 0.8800
N8 C32 1.331(5)
N8 C33 1.415(5)
N8 H8 0.8800
C1 C2 1.367(7)
C1 H1 0.9300
C2 C3 1.358(7)
C2 H2 0.9300
C3 C4 1.385(6)
C3 H3A 0.9300
C4 C5 1.360(5)
C4 H4A 0.9300
C5 C6 1.474(5)
C6 C7 1.483(5)
C7 C12 1.363(6)
C7 C8 1.375(6)
C8 C9 1.387(6)
C8 H8A 0.9300
C9 C10 1.354(7)
C9 H9 0.9300
C10 C11 1.363(7)
C10 H10 0.9300
C11 C12 1.377(6)
C11 H11 0.9300
C12 H12 0.9300
C14 C19 1.381(6)
C14 C15 1.389(6)
C15 C16 1.374(7)
C15 H15 0.9300
C16 C17 1.367(8)
C16 H16 0.9300
C17 C18 1.356(8)
C17 H17 0.9300
C18 C19 1.390(6)
C18 H18 0.9300
C19 H19 0.9300
C20 C21 1.373(6)
C20 H20 0.9300
C21 C22 1.369(7)
C21 H21 0.9300
C22 C23 1.370(6)
C22 H22 0.9300
C23 C24 1.378(5)
C23 H23 0.9300
C24 C25 1.478(5)
C25 C26 1.491(5)
C26 C27 1.367(6)
C26 C31 1.373(6)
C27 C28 1.381(7)
C27 H27 0.9300
C28 C29 1.371(8)
C28 H28 0.9300
C29 C30 1.343(8)
C29 H29 0.9300
C30 C31 1.382(7)
C30 H30 0.9300
C31 H31 0.9300
C33 C34 1.366(6)
C33 C38 1.371(6)
C34 C35 1.375(6)
C34 H34 0.9300
C35 C36 1.369(7)
C35 H35 0.9300
C36 C37 1.345(7)
C36 H36 0.9300
C37 C38 1.384(6)
C37 H37 0.9300
C38 H38 0.9300

loop_
_geom_hbond_atom_site_label_D
_geom_hbond_atom_site_label_H
_geom_hbond_atom_site_label_A
_geom_hbond_site_symmetry_A
_geom_hbond_distance_DH
_geom_hbond_distance_HA
_geom_hbond_distance_DA
_geom_hbond_angle_DHA
N3 H3 O3 . 0.88 2.14 2.983(4) 162
N4 H4 O4 . 0.88 2.11 2.869(5) 145
N7 H7 O3 4_565 0.88 2.11 2.955(4) 162
N8 H8 O5 4_565 0.88 2.01 2.819(4) 152

loop_
_geom_torsion_atom_site_label_1
_geom_torsion_atom_site_label_2
_geom_torsion_atom_site_label_3
_geom_torsion_atom_site_label_4
_geom_torsion
N2 Ni1 O1 C13 -2.4(2)
N6 Ni1 O1 C13 -177.7(3)
N5 Ni1 O1 C13 103.3(3)
O2 Ni1 O1 C13 -101.4(3)
N1 Ni1 O1 C13 -4.1(4)
N2 Ni1 O2 C32 -171.1(3)
N6 Ni1 O2 C32 4.2(3)
N5 Ni1 O2 C32 9.0(4)
N1 Ni1 O2 C32 110.9(3)
O1 Ni1 O2 C32 -95.1(3)
N2 Ni1 N1 C1 174.4(4)
N6 Ni1 N1 C1 -10.5(4)
N5 Ni1 N1 C1 67.3(4)
O2 Ni1 N1 C1 -88.0(4)
O1 Ni1 N1 C1 176.1(3)
N2 Ni1 N1 C5 -1.0(2)
N6 Ni1 N1 C5 174.1(2)
N5 Ni1 N1 C5 -108.1(3)
O2 Ni1 N1 C5 96.6(3)
O1 Ni1 N1 C5 0.7(4)
N5 Ni1 N2 C6 91.4(3)
O2 Ni1 N2 C6 -88.5(3)
N1 Ni1 N2 C6 4.3(3)
O1 Ni1 N2 C6 -175.0(3)
N5 Ni1 N2 N3 -94.4(3)
O2 Ni1 N2 N3 85.7(2)
N1 Ni1 N2 N3 178.4(3)
O1 Ni1 N2 N3 -0.8(2)
C6 N2 N3 C13 177.8(3)
Ni1 N2 N3 C13 3.7(4)
N2 Ni1 N5 C20 -6.7(4)
N6 Ni1 N5 C20 178.0(4)
O2 Ni1 N5 C20 173.1(3)
N1 Ni1 N5 C20 70.5(4)
O1 Ni1 N5 C20 -84.7(3)
N2 Ni1 N5 C24 175.2(2)
N6 Ni1 N5 C24 -0.1(2)
O2 Ni1 N5 C24 -5.0(4)
N1 Ni1 N5 C24 -107.6(3)
O1 Ni1 N5 C24 97.2(3)
N5 Ni1 N6 C25 -2.2(3)
O2 Ni1 N6 C25 175.7(3)
N1 Ni1 N6 C25 85.1(3)
O1 Ni1 N6 C25 -97.9(3)
N5 Ni1 N6 N7 -179.3(3)
O2 Ni1 N6 N7 -1.4(2)
N1 Ni1 N6 N7 -92.0(3)
O1 Ni1 N6 N7 85.1(3)
C25 N6 N7 C32 -178.2(3)
Ni1 N6 N7 C32 -1.3(4)
C5 N1 C1 C2 -0.2(6)
Ni1 N1 C1 C2 -175.3(4)
N1 C1 C2 C3 -1.1(8)
C1 C2 C3 C4 2.1(8)
C2 C3 C4 C5 -1.9(8)
C1 N1 C5 C4 0.4(6)
Ni1 N1 C5 C4 176.4(3)
C1 N1 C5 C6 -177.8(3)
Ni1 N1 C5 C6 -1.8(4)
C3 C4 C5 N1 0.6(7)
C3 C4 C5 C6 178.7(4)
N3 N2 C6 C5 179.8(3)
Ni1 N2 C6 C5 -6.4(4)
N3 N2 C6 C7 0.4(6)
Ni1 N2 C6 C7 174.2(3)
N1 C5 C6 N2 5.2(5)
C4 C5 C6 N2 -173.0(4)
N1 C5 C6 C7 -175.4(3)
C4 C5 C6 C7 6.4(6)
N2 C6 C7 C12 -102.0(5)
C5 C6 C7 C12 78.6(5)
N2 C6 C7 C8 77.7(5)
C5 C6 C7 C8 -101.7(5)
C12 C7 C8 C9 -1.3(7)
C6 C7 C8 C9 179.0(4)
C7 C8 C9 C10 1.3(7)
C8 C9 C10 C11 -0.1(8)
C9 C10 C11 C12 -1.2(8)
C8 C7 C12 C11 0.1(7)
C6 C7 C12 C11 179.8(4)
C10 C11 C12 C7 1.1(7)
Ni1 O1 C13 N4 -176.8(3)
Ni1 O1 C13 N3 5.3(4)
C14 N4 C13 O1 2.0(6)
C14 N4 C13 N3 180.0(3)
N2 N3 C13 O1 -6.3(5)
N2 N3 C13 N4 175.6(3)
C13 N4 C14 C19 2.0(6)
C13 N4 C14 C15 -179.9(4)
C19 C14 C15 C16 1.8(7)
N4 C14 C15 C16 -176.4(4)
C14 C15 C16 C17 -0.6(8)
C15 C16 C17 C18 -0.9(8)
C16 C17 C18 C19 1.1(8)
C15 C14 C19 C18 -1.5(6)
N4 C14 C19 C18 176.5(4)
C17 C18 C19 C14 0.1(7)
C24 N5 C20 C21 -1.2(6)
Ni1 N5 C20 C21 -179.2(3)
N5 C20 C21 C22 -1.0(7)
C20 C21 C22 C23 2.0(7)
C21 C22 C23 C24 -1.0(7)
C20 N5 C24 C23 2.3(6)
Ni1 N5 C24 C23 -179.4(3)
C20 N5 C24 C25 -176.2(3)
Ni1 N5 C24 C25 2.1(4)
C22 C23 C24 N5 -1.2(6)
C22 C23 C24 C25 177.2(4)
N7 N6 C25 C24 -179.3(3)
Ni1 N6 C25 C24 3.9(4)
N7 N6 C25 C26 5.4(6)
Ni1 N6 C25 C26 -171.4(3)
N5 C24 C25 N6 -3.9(5)
C23 C24 C25 N6 177.6(4)
N5 C24 C25 C26 171.7(3)
C23 C24 C25 C26 -6.8(6)
N6 C25 C26 C27 80.5(5)
C24 C25 C26 C27 -94.6(5)
N6 C25 C26 C31 -103.9(5)
C24 C25 C26 C31 81.0(5)
C31 C26 C27 C28 -0.5(7)
C25 C26 C27 C28 175.2(4)
C26 C27 C28 C29 0.4(8)
C27 C28 C29 C30 0.1(8)
C28 C29 C30 C31 -0.5(8)
C27 C26 C31 C30 0.1(7)
C25 C26 C31 C30 -175.5(4)
C29 C30 C31 C26 0.4(7)
Ni1 O2 C32 N8 174.0(3)
Ni1 O2 C32 N7 -6.4(4)
C33 N8 C32 O2 1.9(6)
C33 N8 C32 N7 -177.8(3)
N6 N7 C32 O2 5.4(5)
N6 N7 C32 N8 -175.0(3)
C32 N8 C33 C34 -158.0(4)
C32 N8 C33 C38 23.7(6)
C38 C33 C34 C35 -0.3(7)
N8 C33 C34 C35 -178.6(4)
C33 C34 C35 C36 0.4(8)
C34 C35 C36 C37 -0.1(8)
C35 C36 C37 C38 -0.3(9)
C34 C33 C38 C37 -0.2(7)
N8 C33 C38 C37 178.1(4)
C36 C37 C38 C33 0.5(9)
